data_2022295
loop_
_publ_author_name
'Mason, Helen E.'
'Howard, Judith A. K.'
'Sparkes, Hazel A.'

_publ_section_title
;
 (<i>E</i>)-4-Bromo-2-[(phenylimino)methyl]phenol: a new polymorph and
 thermochromism
;
_journal_coeditor_code YD3009
_journal_issue 11
_journal_name_full 'Acta Crystallographica Section C'
_journal_page_first 1001
_journal_page_last 1004
_journal_paper_doi 10.1107/S2053229620011560
_journal_volume 76
_journal_year 2020
_chemical_absolute_configuration ad
_chemical_formula_iupac 'C13 H10 Br N O'
_chemical_formula_moiety 'C13 H10 Br N O'
_chemical_formula_sum 'C13 H10 Br N O'
_chemical_formula_weight 276.13
_chemical_name_systematic
;
(<i>E</i>)-4-Bromo-2-((phenylimino)methyl]phenol
;
_space_group_crystal_system orthorhombic
_space_group_IT_number 29
_space_group_name_Hall 'P 2c -2ac'
_space_group_name_H-M_alt 'P c a 21'
_atom_sites_solution_hydrogens mixed
_atom_sites_solution_primary direct
_audit_creation_method
;
Olex2 1.3
(compiled 2020.02.04 svn.rd84adfe8 for OlexSys, GUI svn.r6032)
;
_cell_angle_alpha 90
_cell_angle_beta 90
_cell_angle_gamma 90
_cell_formula_units_Z 4
_cell_length_a 12.2768(3)
_cell_length_b 4.48290(10)
_cell_length_c 19.6694(4)
_cell_measurement_reflns_used 5409
_cell_measurement_temperature 120(2)
_cell_measurement_theta_max 30.6392
_cell_measurement_theta_min 2.6483
_cell_volume 1082.52(4)
_computing_cell_refinement
;
CrysAlis PRO (Oxford Diffraction, 2010)
;
_computing_data_collection
;
CrysAlis PRO (Oxford Diffraction, 2010)
;
_computing_data_reduction
;
CrysAlis PRO (Oxford Diffraction, 2010)
;
_computing_molecular_graphics
;
OLEX (Dolomanov <i>et al.</i>, 2009)
;
_computing_publication_material
;
OLEX (Dolomanov <i>et al.</i>, 2009)
;
_computing_structure_refinement
;
SHELXL2018 (Sheldrick, 2015)
;
_computing_structure_solution
;
SHELXS97 (Sheldrick, 2008)
;
_diffrn_ambient_temperature 120(2)
_diffrn_detector_area_resol_mean 16.1511
_diffrn_measured_fraction_theta_full 0.999
_diffrn_measured_fraction_theta_max 0.999
_diffrn_measurement_device_type 'Xcalibur, Sapphire3, Gemini ultra'
_diffrn_measurement_method '\w scans'
_diffrn_radiation_monochromator graphite
_diffrn_radiation_type 'Mo K\a'
_diffrn_radiation_wavelength 0.71073
_diffrn_reflns_av_R_equivalents 0.0425
_diffrn_reflns_av_unetI/netI 0.0260
_diffrn_reflns_limit_h_max 15
_diffrn_reflns_limit_h_min -15
_diffrn_reflns_limit_k_max 5
_diffrn_reflns_limit_k_min -5
_diffrn_reflns_limit_l_max 24
_diffrn_reflns_limit_l_min -24
_diffrn_reflns_number 13133
_diffrn_reflns_theta_full 26.370
_diffrn_reflns_theta_max 26.370
_diffrn_reflns_theta_min 3.319
_diffrn_source 'Enhance (Mo) X-ray Source'
_exptl_absorpt_coefficient_mu 3.772
_exptl_absorpt_correction_T_max 0.847
_exptl_absorpt_correction_T_min 0.383
_exptl_absorpt_correction_type analytical
_exptl_absorpt_process_details
;
[CrysAlis PRO (Oxford Diffraction, 2010), based on expressions derived
by
Clark & Reid (1995)]
;
_exptl_crystal_colour orange
_exptl_crystal_density_diffrn 1.694
_exptl_crystal_description block
_exptl_crystal_F_000 552
_exptl_crystal_size_max 0.4546
_exptl_crystal_size_mid 0.1968
_exptl_crystal_size_min 0.0493
_refine_diff_density_max 0.386
_refine_diff_density_min -0.231
_refine_ls_abs_structure_details
;
Flack <i>x</i> determined using 993 quotients [(I+)-(I-)]/[(I+)+(I-)]
(Parsons <i>et al.</i>,  2013)
;
_refine_ls_abs_structure_Flack -0.006(8)
_refine_ls_extinction_method none
_refine_ls_goodness_of_fit_ref 1.054
_refine_ls_hydrogen_treatment mixed
_refine_ls_matrix_type full
_refine_ls_number_parameters 149
_refine_ls_number_reflns 2215
_refine_ls_number_restraints 2
_refine_ls_restrained_S_all 1.054
_refine_ls_R_factor_all 0.0236
_refine_ls_R_factor_gt 0.0219
_refine_ls_shift/su_max 0.001
_refine_ls_shift/su_mean 0.000
_refine_ls_structure_factor_coef Fsqd
_refine_ls_weighting_details 'w=1/[\s^2^(Fo^2^)+(0.0288P)^2^+0.2498P] where P=(Fo^2^+2Fc^2^)/3'
_refine_ls_weighting_scheme calc
_refine_ls_wR_factor_gt 0.0518
_refine_ls_wR_factor_ref 0.0529
_reflns_number_gt 2133
_reflns_number_total 2215
_reflns_threshold_expression 'I > 2\s(I)'
_cod_data_source_file yd3009sup1.cif
_cod_data_source_block 1A
_cod_database_code 2022295
_shelx_space_group_comment
;
The symmetry employed for this shelxl refinement is uniquely defined
by the following loop, which should always be used as a source of
symmetry information in preference to the above space-group names.
They are only intended as comments.
;
_shelx_estimated_absorpt_t_min 0.279
_shelx_estimated_absorpt_t_max 0.836

loop_
_space_group_symop_operation_xyz
'x, y, z'
'-x, -y, z+1/2'
'-x+1/2, y, z+1/2'
'x+1/2, -y, z'

loop_
_atom_site_type_symbol
_atom_site_label
_atom_site_fract_x
_atom_site_fract_y
_atom_site_fract_z
_atom_site_U_iso_or_equiv
_atom_site_adp_type
_atom_site_calc_flag
_atom_site_occupancy
_atom_site_disorder_assembly
_atom_site_disorder_group
Br Br1 0.42487(2) 1.04053(7) 0.52257(3) 0.01818(11) Uani d 1 . .
C C4 0.3325(3) 0.8715(8) 0.45495(18) 0.0151(7) Uani d 1 . .
C C5 0.3746(3) 0.6746(8) 0.40824(17) 0.0136(7) Uani d 1 . .
H H5 0.449969 0.627095 0.409090 0.016 Uiso calc 1 . .
C C3 0.2233(3) 0.9502(8) 0.45376(19) 0.0174(8) Uani d 1 . .
H H3 0.195360 1.087904 0.486075 0.021 Uiso calc 1 . .
C C6 0.3066(3) 0.5436(8) 0.35936(19) 0.0139(7) Uani d 1 . .
C C2 0.1551(3) 0.8270(9) 0.40524(19) 0.0188(8) Uani d 1 . .
H H2 0.080442 0.882022 0.403983 0.023 Uiso calc 1 . .
C C1 0.1956(3) 0.6224(9) 0.35818(18) 0.0161(8) Uani d 1 . .
O O1 0.1258(3) 0.5046(6) 0.31239(14) 0.0199(6) Uani d 1 . .
C C7 0.3514(3) 0.3292(8) 0.31122(18) 0.0145(7) Uani d 1 . .
H H7 0.427300 0.288024 0.311612 0.017 Uiso calc 1 . .
N N1 0.2898(2) 0.1953(6) 0.26834(14) 0.0138(6) Uani d 1 . .
C C8 0.3316(3) -0.0169(7) 0.2211(2) 0.0139(8) Uani d 1 . .
C C13 0.2578(3) -0.1317(8) 0.17480(18) 0.0171(7) Uani d 1 . .
H H13 0.184046 -0.068148 0.175947 0.021 Uiso calc 1 . .
C C11 0.3978(4) -0.4362(8) 0.1251(2) 0.0193(8) Uani d 1 . .
H H11 0.420342 -0.577964 0.092026 0.023 Uiso calc 1 . .
C C9 0.4398(3) -0.1160(9) 0.2201(2) 0.0176(8) Uani d 1 . .
H H9 0.490778 -0.040319 0.252150 0.021 Uiso calc 1 . .
C C10 0.4724(3) -0.3257(8) 0.17207(19) 0.0187(8) Uani d 1 . .
H H10 0.545717 -0.393545 0.171327 0.022 Uiso calc 1 . .
C C12 0.2912(3) -0.3398(9) 0.12650(19) 0.0200(8) Uani d 1 . .
H H12 0.240293 -0.415470 0.094460 0.024 Uiso calc 1 . .
H H1 0.161(3) 0.369(8) 0.291(2) 0.036(14) Uiso d 1 . .

loop_
_atom_site_aniso_label
_atom_site_aniso_U_11
_atom_site_aniso_U_22
_atom_site_aniso_U_33
_atom_site_aniso_U_12
_atom_site_aniso_U_13
_atom_site_aniso_U_23
Br1 0.01826(17) 0.02317(18) 0.01312(16) -0.00238(12) -0.0012(2) -0.0025(3)
C4 0.0181(19) 0.0169(17) 0.0104(17) -0.0043(15) -0.0021(13) 0.0006(15)
C5 0.0115(17) 0.0143(17) 0.0149(17) -0.0001(14) -0.0009(14) 0.0041(14)
C3 0.019(2) 0.0194(18) 0.0138(18) 0.0009(15) 0.0035(16) -0.0029(15)
C6 0.0147(18) 0.0149(17) 0.0122(18) 0.0005(14) 0.0009(14) 0.0048(14)
C2 0.0167(19) 0.0221(19) 0.0175(19) 0.0039(16) 0.0023(15) 0.0003(16)
C1 0.0161(18) 0.0187(18) 0.0135(18) -0.0012(15) -0.0011(15) 0.0029(15)
O1 0.0129(14) 0.0282(15) 0.0186(14) 0.0013(11) -0.0026(11) -0.0074(12)
C7 0.0129(17) 0.0149(17) 0.0156(17) 0.0004(15) 0.0007(14) 0.0036(15)
N1 0.0157(15) 0.0138(15) 0.0120(13) 0.0003(11) 0.0005(13) 0.0007(12)
C8 0.017(2) 0.0127(17) 0.0115(18) -0.0014(14) 0.0011(13) 0.0018(14)
C13 0.0175(19) 0.0157(16) 0.0181(18) 0.0025(15) -0.0012(15) 0.0031(15)
C11 0.028(2) 0.0154(19) 0.0144(19) 0.0009(16) 0.0066(16) 0.0014(15)
C9 0.0182(19) 0.0170(18) 0.0176(19) 0.0005(15) 0.0007(14) -0.0001(15)
C10 0.0173(19) 0.0197(19) 0.0190(19) 0.0019(15) 0.0048(15) 0.0026(16)
C12 0.025(2) 0.0184(19) 0.0170(18) -0.0016(16) -0.0010(16) -0.0016(16)

loop_
_atom_type_symbol
_atom_type_description
_atom_type_scat_dispersion_real
_atom_type_scat_dispersion_imag
_atom_type_scat_source
C C 0.0033 0.0016 'International Tables Vol C Tables 4.2.6.8 and 6.1.1.4'
H H 0.0000 0.0000 'International Tables Vol C Tables 4.2.6.8 and 6.1.1.4'
Br Br -0.2901 2.4595 'International Tables Vol C Tables 4.2.6.8 and 6.1.1.4'
N N 0.0061 0.0033 'International Tables Vol C Tables 4.2.6.8 and 6.1.1.4'
O O 0.0106 0.0060 'International Tables Vol C Tables 4.2.6.8 and 6.1.1.4'

loop_
_exptl_crystal_face_index_h
_exptl_crystal_face_index_k
_exptl_crystal_face_index_l
_exptl_crystal_face_perp_dist
14 3 -7 0.0246
-14 -3 7 0.0246
7 1 -25 0.0590
-7 -1 25 0.0590
9 -5 8 0.2102
-9 5 -8 0.2102
11 -1 -21 0.0872
-5 -2 25 0.0757

loop_
_geom_angle_atom_site_label_1
_geom_angle_atom_site_label_2
_geom_angle_atom_site_label_3
_geom_angle_site_symmetry_1
_geom_angle_site_symmetry_3
_geom_angle
_geom_angle_publ_flag
C5 C4 Br1 . . 119.9(3) ?
C5 C4 C3 . . 121.0(3) ?
C3 C4 Br1 . . 119.1(3) ?
C4 C5 H5 . . 119.9 ?
C4 C5 C6 . . 120.2(3) ?
C6 C5 H5 . . 119.9 ?
C4 C3 H3 . . 120.2 ?
C2 C3 C4 . . 119.6(3) ?
C2 C3 H3 . . 120.2 ?
C5 C6 C1 . . 118.8(3) ?
C5 C6 C7 . . 119.8(3) ?
C1 C6 C7 . . 121.3(3) ?
C3 C2 H2 . . 119.8 ?
C3 C2 C1 . . 120.3(4) ?
C1 C2 H2 . . 119.8 ?
C2 C1 C6 . . 119.9(3) ?
O1 C1 C6 . . 121.8(3) ?
O1 C1 C2 . . 118.3(3) ?
C1 O1 H1 . . 107(3) ?
C6 C7 H7 . . 119.5 ?
N1 C7 C6 . . 120.9(3) ?
N1 C7 H7 . . 119.5 ?
C7 N1 C8 . . 121.9(3) ?
C13 C8 N1 . . 116.2(3) ?
C13 C8 C9 . . 119.6(4) ?
C9 C8 N1 . . 124.2(3) ?
C8 C13 H13 . . 119.8 ?
C8 C13 C12 . . 120.4(4) ?
C12 C13 H13 . . 119.8 ?
C10 C11 H11 . . 120.0 ?
C12 C11 H11 . . 120.0 ?
C12 C11 C10 . . 119.9(4) ?
C8 C9 H9 . . 120.1 ?
C10 C9 C8 . . 119.7(4) ?
C10 C9 H9 . . 120.1 ?
C11 C10 H10 . . 119.9 ?
C9 C10 C11 . . 120.1(4) ?
C9 C10 H10 . . 119.9 ?
C13 C12 H12 . . 119.9 ?
C11 C12 C13 . . 120.2(4) ?
C11 C12 H12 . . 119.9 ?

loop_
_geom_bond_atom_site_label_1
_geom_bond_atom_site_label_2
_geom_bond_site_symmetry_2
_geom_bond_distance
_geom_bond_publ_flag
Br1 C4 . 1.905(4) ?
C4 C5 . 1.375(5) ?
C4 C3 . 1.387(5) ?
C5 H5 . 0.9500 ?
C5 C6 . 1.402(5) ?
C3 H3 . 0.9500 ?
C3 C2 . 1.384(6) ?
C6 C1 . 1.408(5) ?
C6 C7 . 1.457(5) ?
C2 H2 . 0.9500 ?
C2 C1 . 1.394(5) ?
C1 O1 . 1.350(5) ?
O1 H1 . 0.857(14) ?
C7 H7 . 0.9500 ?
C7 N1 . 1.282(4) ?
N1 C8 . 1.425(5) ?
C8 C13 . 1.384(5) ?
C8 C9 . 1.401(5) ?
C13 H13 . 0.9500 ?
C13 C12 . 1.393(5) ?
C11 H11 . 0.9500 ?
C11 C10 . 1.393(6) ?
C11 C12 . 1.379(6) ?
C9 H9 . 0.9500 ?
C9 C10 . 1.392(5) ?
C10 H10 . 0.9500 ?
C12 H12 . 0.9500 ?

loop_
_geom_hbond_atom_site_label_D
_geom_hbond_atom_site_label_H
_geom_hbond_atom_site_label_A
_geom_hbond_site_symmetry_A
_geom_hbond_distance_DH
_geom_hbond_distance_HA
_geom_hbond_distance_DA
_geom_hbond_angle_DHA
_geom_hbond_publ_flag
O1 H1 N1 . 0.857(14) 1.82(3) 2.593(4) 150(5) yes

loop_
_geom_torsion_atom_site_label_1
_geom_torsion_atom_site_label_2
_geom_torsion_atom_site_label_3
_geom_torsion_atom_site_label_4
_geom_torsion_site_symmetry_1
_geom_torsion_site_symmetry_2
_geom_torsion_site_symmetry_3
_geom_torsion_site_symmetry_4
_geom_torsion
_geom_torsion_publ_flag
Br1 C4 C5 C6 . . . . 178.4(3) ?
Br1 C4 C3 C2 . . . . -179.5(3) ?
C4 C5 C6 C1 . . . . 1.4(5) ?
C4 C5 C6 C7 . . . . -178.4(3) ?
C4 C3 C2 C1 . . . . 0.7(6) ?
C5 C4 C3 C2 . . . . 0.6(6) ?
C5 C6 C1 C2 . . . . -0.1(5) ?
C5 C6 C1 O1 . . . . 179.9(3) ?
C5 C6 C7 N1 . . . . 176.4(3) ?
C3 C4 C5 C6 . . . . -1.6(5) ?
C3 C2 C1 C6 . . . . -0.9(6) ?
C3 C2 C1 O1 . . . . 179.0(3) ?
C6 C7 N1 C8 . . . . -179.5(3) ?
C1 C6 C7 N1 . . . . -3.3(5) ?
C7 C6 C1 C2 . . . . 179.6(3) ?
C7 C6 C1 O1 . . . . -0.3(6) ?
C7 N1 C8 C13 . . . . -176.1(3) ?
C7 N1 C8 C9 . . . . 5.1(5) ?
N1 C8 C13 C12 . . . . 179.8(3) ?
N1 C8 C9 C10 . . . . 179.6(3) ?
C8 C13 C12 C11 . . . . 0.9(6) ?
C8 C9 C10 C11 . . . . 0.1(6) ?
C13 C8 C9 C10 . . . . 0.8(6) ?
C9 C8 C13 C12 . . . . -1.3(6) ?
C10 C11 C12 C13 . . . . 0.1(5) ?
C12 C11 C10 C9 . . . . -0.6(5) ?

_cod_database_fobs_code 2022295
